data_7150554
loop_
_publ_author_name
'Caravano, Audrey'
'Field, Robert A'
'Percy, Jonathan M'
'Rinaudo, Giuseppe'
'Roig, Ricard'
'Singh, Kuldip'

_publ_section_title
;
 Developing an asymmetric, stereodivergent route to selected
 6-deoxy-6-fluoro-hexoses.
;
_journal_issue 5
_journal_name_full 'Organic &amp; biomolecular chemistry'
_journal_page_first 996
_journal_page_last 1008
_journal_paper_doi 10.1039/b815342f
_journal_volume 7
_journal_year 2009
_chemical_formula_moiety 'C7 H9 F O2'
_chemical_formula_sum 'C7 H9 F O2'
_chemical_formula_weight 144.14
_chemical_name_systematic
;
?
;
_space_group_IT_number 15
_symmetry_cell_setting monoclinic
_symmetry_space_group_name_Hall '-C 2yc'
_symmetry_space_group_name_H-M 'C 1 2/c 1'
_atom_sites_solution_hydrogens geom
_atom_sites_solution_primary direct
_atom_sites_solution_secondary difmap
_audit_creation_method SHELXL-97
_cell_angle_alpha 90.00
_cell_angle_beta 90.378(5)
_cell_angle_gamma 90.00
_cell_formula_units_Z 8
_cell_length_a 8.4625(16)
_cell_length_b 8.0276(16)
_cell_length_c 21.142(4)
_cell_measurement_reflns_used 889
_cell_measurement_temperature 150(2)
_cell_measurement_theta_max 21.554
_cell_measurement_theta_min 3.498
_cell_volume 1436.2(5)
_computing_cell_refinement 'Bruker SMART'
_computing_data_collection 'Bruker SMART'
_computing_data_reduction 'Bruker SHELXTL'
_computing_molecular_graphics 'Bruker SHELXTL'
_computing_publication_material 'Bruker SHELXTL'
_computing_structure_refinement 'SHELXL-97 (Sheldrick, 1997)'
_computing_structure_solution 'SHELXS-97 (Sheldrick, 1990)'
_diffrn_ambient_temperature 150(2)
_diffrn_measured_fraction_theta_full 0.999
_diffrn_measured_fraction_theta_max 0.999
_diffrn_measurement_device_type ' Bruker CCD area detector'
_diffrn_measurement_method 'phi and omega scans'
_diffrn_radiation_monochromator graphite
_diffrn_radiation_source 'fine-focus sealed tube'
_diffrn_radiation_type MoK\a
_diffrn_radiation_wavelength 0.71073
_diffrn_reflns_av_R_equivalents 0.0410
_diffrn_reflns_av_sigmaI/netI 0.0313
_diffrn_reflns_limit_h_max 10
_diffrn_reflns_limit_h_min -10
_diffrn_reflns_limit_k_max 9
_diffrn_reflns_limit_k_min -9
_diffrn_reflns_limit_l_max 24
_diffrn_reflns_limit_l_min -25
_diffrn_reflns_number 4948
_diffrn_reflns_theta_full 24.99
_diffrn_reflns_theta_max 24.99
_diffrn_reflns_theta_min 1.93
_exptl_absorpt_coefficient_mu 0.113
_exptl_absorpt_correction_type none
_exptl_crystal_colour colourless
_exptl_crystal_density_diffrn 1.333
_exptl_crystal_density_method 'not measured'
_exptl_crystal_description block
_exptl_crystal_F_000 608
_exptl_crystal_size_max 0.23
_exptl_crystal_size_mid 0.16
_exptl_crystal_size_min 0.15
_refine_diff_density_max 0.223
_refine_diff_density_min -0.140
_refine_diff_density_rms 0.038
_refine_ls_extinction_method none
_refine_ls_goodness_of_fit_ref 1.151
_refine_ls_hydrogen_treatment constr
_refine_ls_matrix_type full
_refine_ls_number_parameters 92
_refine_ls_number_reflns 1256
_refine_ls_number_restraints 0
_refine_ls_restrained_S_all 1.151
_refine_ls_R_factor_all 0.0535
_refine_ls_R_factor_gt 0.0455
_refine_ls_shift/su_max 0.017
_refine_ls_shift/su_mean 0.004
_refine_ls_structure_factor_coef Fsqd
_refine_ls_weighting_details 'calc w=1/[\s^2^(Fo^2^)+(0.0491P)^2^+0.6068P] where P=(Fo^2^+2Fc^2^)/3'
_refine_ls_weighting_scheme calc
_refine_ls_wR_factor_gt 0.1063
_refine_ls_wR_factor_ref 0.1101
_reflns_number_gt 1114
_reflns_number_total 1256
_reflns_threshold_expression >2sigma(I)
_cod_data_source_file b815342f.txt
_cod_data_source_block 6
_cod_depositor_comments
;
The following automatic conversions were performed:
'_symmetry_cell_setting' value 'Monoclinic' changed to 'monoclinic'
according to '/home/saulius/struct/CIF-dictionaries/cif_core.dic'
dictionary named 'cif_core.dic' version 2.4.1 from 2010-06-29.

Automatic conversion script
Id: cif_fix_enum 1527 2010-12-29 10:47:43Z saulius 

The following automatic conversions were performed:

'_refine_ls_hydrogen_treatment' value 'constrained' was replaced with
the value 'constr' as specified in the replacement file
'src/cod-tools/trunk/data/replacement-values/replacement_values.lst'.

Automatic conversion script
Id: cif_fix_values 5376 2017-05-30 11:51:03Z andrius 
;
_cod_original_sg_symbol_H-M C2/c
_cod_database_code 7150554

loop_
_symmetry_equiv_pos_as_xyz
'x, y, z'
'-x, y, -z+1/2'
'x+1/2, y+1/2, z'
'-x+1/2, y+1/2, -z+1/2'
'-x, -y, -z'
'x, -y, z-1/2'
'-x+1/2, -y+1/2, -z'
'x+1/2, -y+1/2, z-1/2'

loop_
_atom_site_label
_atom_site_type_symbol
_atom_site_fract_x
_atom_site_fract_y
_atom_site_fract_z
_atom_site_U_iso_or_equiv
_atom_site_adp_type
_atom_site_occupancy
_atom_site_symmetry_multiplicity
_atom_site_calc_flag
_atom_site_refinement_flags
_atom_site_disorder_assembly
_atom_site_disorder_group
F1 F -0.36502(13) 0.23548(14) 0.70030(6) 0.0486(4) Uani 1 1 d . . .
O1 O 0.41342(14) 0.18293(15) 0.54905(6) 0.0315(4) Uani 1 1 d . . .
O2 O 0.40169(15) 0.43658(16) 0.59260(7) 0.0435(4) Uani 1 1 d . . .
C1 C 0.3408(2) 0.3036(2) 0.58140(8) 0.0277(4) Uani 1 1 d . . .
C2 C 0.1815(2) 0.2528(2) 0.60121(8) 0.0277(4) Uani 1 1 d . . .
H2 H 0.1439 0.1449 0.5906 0.033 Uiso 1 1 calc R . .
C3 C 0.0896(2) 0.3557(2) 0.63375(8) 0.0277(4) Uani 1 1 d . . .
H3 H 0.1304 0.4631 0.6432 0.033 Uiso 1 1 calc R . .
C4 C -0.0677(2) 0.3174(2) 0.65595(8) 0.0275(4) Uani 1 1 d . . .
H4 H -0.1115 0.2112 0.6466 0.033 Uiso 1 1 calc R . .
C5 C -0.1532(2) 0.4252(2) 0.68898(8) 0.0298(4) Uani 1 1 d . . .
H5 H -0.1069 0.5308 0.6973 0.036 Uiso 1 1 calc R . .
C6 C -0.3140(2) 0.3960(2) 0.71411(9) 0.0331(5) Uani 1 1 d . . .
H6A H -0.3131 0.4127 0.7605 0.040 Uiso 1 1 calc R . .
H6B H -0.3883 0.4776 0.6953 0.040 Uiso 1 1 calc R . .
C7 C 0.5722(2) 0.2204(2) 0.52886(9) 0.0355(5) Uani 1 1 d . . .
H7A H 0.5709 0.3199 0.5020 0.053 Uiso 1 1 calc R . .
H7B H 0.6142 0.1260 0.5048 0.053 Uiso 1 1 calc R . .
H7C H 0.6394 0.2406 0.5660 0.053 Uiso 1 1 calc R . .

loop_
_atom_site_aniso_label
_atom_site_aniso_U_11
_atom_site_aniso_U_22
_atom_site_aniso_U_33
_atom_site_aniso_U_23
_atom_site_aniso_U_13
_atom_site_aniso_U_12
F1 0.0425(7) 0.0409(7) 0.0627(8) -0.0052(6) 0.0197(6) -0.0135(5)
O1 0.0256(7) 0.0301(7) 0.0389(7) -0.0041(5) 0.0079(5) -0.0029(5)
O2 0.0302(8) 0.0326(8) 0.0678(10) -0.0133(7) 0.0102(7) -0.0076(6)
C1 0.0260(9) 0.0249(9) 0.0322(10) 0.0011(8) -0.0004(7) -0.0007(8)
C2 0.0260(9) 0.0258(9) 0.0314(9) 0.0002(8) -0.0008(7) -0.0031(8)
C3 0.0256(9) 0.0274(9) 0.0299(9) 0.0006(8) -0.0015(7) -0.0032(7)
C4 0.0259(9) 0.0259(9) 0.0307(10) 0.0012(7) -0.0001(7) -0.0030(8)
C5 0.0285(10) 0.0280(10) 0.0329(10) 0.0010(8) 0.0001(8) -0.0023(8)
C6 0.0316(10) 0.0326(10) 0.0351(10) -0.0001(8) 0.0056(8) -0.0016(8)
C7 0.0223(9) 0.0421(12) 0.0421(11) -0.0012(9) 0.0072(8) -0.0011(8)

loop_
_atom_type_symbol
_atom_type_description
_atom_type_scat_dispersion_real
_atom_type_scat_dispersion_imag
_atom_type_scat_source
C C 0.0033 0.0016 'International Tables Vol C Tables 4.2.6.8 and 6.1.1.4'
H H 0.0000 0.0000 'International Tables Vol C Tables 4.2.6.8 and 6.1.1.4'
O O 0.0106 0.0060 'International Tables Vol C Tables 4.2.6.8 and 6.1.1.4'
F F 0.0171 0.0103 'International Tables Vol C Tables 4.2.6.8 and 6.1.1.4'

loop_
_geom_angle_atom_site_label_1
_geom_angle_atom_site_label_2
_geom_angle_atom_site_label_3
_geom_angle
_geom_angle_site_symmetry_1
_geom_angle_site_symmetry_3
_geom_angle_publ_flag
C1 O1 C7 115.57(14) . . ?
O2 C1 O1 122.93(17) . . ?
O2 C1 C2 125.40(17) . . ?
O1 C1 C2 111.67(15) . . ?
C3 C2 C1 121.04(16) . . ?
C3 C2 H2 119.5 . . ?
C1 C2 H2 119.5 . . ?
C2 C3 C4 125.37(17) . . ?
C2 C3 H3 117.3 . . ?
C4 C3 H3 117.3 . . ?
C5 C4 C3 122.49(17) . . ?
C5 C4 H4 118.8 . . ?
C3 C4 H4 118.8 . . ?
C4 C5 C6 126.13(17) . . ?
C4 C5 H5 116.9 . . ?
C6 C5 H5 116.9 . . ?
F1 C6 C5 110.85(15) . . ?
F1 C6 H6A 109.5 . . ?
C5 C6 H6A 109.5 . . ?
F1 C6 H6B 109.5 . . ?
C5 C6 H6B 109.5 . . ?
H6A C6 H6B 108.1 . . ?
O1 C7 H7A 109.5 . . ?
O1 C7 H7B 109.5 . . ?
H7A C7 H7B 109.5 . . ?
O1 C7 H7C 109.5 . . ?
H7A C7 H7C 109.5 . . ?
H7B C7 H7C 109.5 . . ?

loop_
_geom_bond_atom_site_label_1
_geom_bond_atom_site_label_2
_geom_bond_distance
_geom_bond_site_symmetry_2
_geom_bond_publ_flag
F1 C6 1.390(2) . ?
O1 C1 1.338(2) . ?
O1 C7 1.444(2) . ?
O2 C1 1.208(2) . ?
C1 C2 1.472(2) . ?
C2 C3 1.330(2) . ?
C2 H2 0.9500 . ?
C3 C4 1.447(2) . ?
C3 H3 0.9500 . ?
C4 C5 1.329(2) . ?
C4 H4 0.9500 . ?
C5 C6 1.483(2) . ?
C5 H5 0.9500 . ?
C6 H6A 0.9900 . ?
C6 H6B 0.9900 . ?
C7 H7A 0.9800 . ?
C7 H7B 0.9800 . ?
C7 H7C 0.9800 . ?

loop_
_geom_torsion_atom_site_label_1
_geom_torsion_atom_site_label_2
_geom_torsion_atom_site_label_3
_geom_torsion_atom_site_label_4
_geom_torsion
_geom_torsion_site_symmetry_1
_geom_torsion_site_symmetry_2
_geom_torsion_site_symmetry_3
_geom_torsion_site_symmetry_4
_geom_torsion_publ_flag
C7 O1 C1 O2 1.0(3) . . . . ?
C7 O1 C1 C2 -178.66(14) . . . . ?
O2 C1 C2 C3 0.7(3) . . . . ?
O1 C1 C2 C3 -179.70(16) . . . . ?
C1 C2 C3 C4 -179.34(16) . . . . ?
C2 C3 C4 C5 179.18(17) . . . . ?
C3 C4 C5 C6 -179.31(17) . . . . ?
C4 C5 C6 F1 1.9(3) . . . . ?

loop_
_cod_related_entry_id
_cod_related_entry_database
_cod_related_entry_code
1 ChemSpider 30653360
